data_2104919
loop_
_publ_author_name
'Siegler, Maxime A.'
'Parkin, Sean'
'Angel, Ross J.'
'Brock, Carolyn Pratt'

_publ_section_title
;
 Detailed study of the phase transition in
 [Ni(H~2~O)~6~](NO~3~)~2~&#x00B7;(15-crown-5)&#x00B7;H~2~O and analysis
 in terms of mean-field theory
;
_journal_issue 2
_journal_name_full 'Acta Crystallographica Section B'
_journal_page_first 130
_journal_page_last 143
_journal_paper_doi 10.1107/S010876811100526X
_journal_volume 67
_journal_year 2011
_chemical_formula_moiety 'C10 H20 O5, H12 Ni O6 2+, 2(N O3 1-), H2 O'
_chemical_formula_sum 'C10 H34 N2 Ni O18'
_chemical_formula_weight 529.10
_chemical_name_systematic 'hexaaquanickel(II) nitrate (15-crown-5) monohydrate'
_space_group_IT_number 4
_symmetry_cell_setting monoclinic
_symmetry_Int_Tables_number 4
_symmetry_space_group_name_Hall 'P 2yb (1/2*x,y,-1/2*x+z)'
_symmetry_space_group_name_H-M 'B 1 21 1'
_atom_sites_solution_hydrogens geom
_atom_sites_solution_primary direct
_atom_sites_solution_secondary difmap
_audit_creation_method SHELXL-97
_cell_angle_alpha 90.
_cell_angle_beta 106.32(1)
_cell_angle_gamma 90.
_cell_formula_units_Z 8
_cell_length_a 16.230(2)
_cell_length_b 16.584(2)
_cell_length_c 17.880(2)
_cell_measurement_reflns_used 5487
_cell_measurement_temperature 160(2)
_cell_measurement_theta_max 27.48
_cell_measurement_theta_min 1.00
_cell_volume 4618.6(10)
_computing_cell_refinement 'SCALEPACK (Otwinowski & Minor, 2006)'
_computing_data_collection 'COLLECT (Nonius, 2000)'
_computing_data_reduction 'DENZO-SMN (Otwinowski & Minor, 2006)'
_computing_molecular_graphics 'Mercury (Macrae et al., 2008)'
_computing_publication_material
;
SHELXL-97 (Sheldrick, 2008) and local procedures
;
_computing_structure_refinement 'SHELXL-97 (Sheldrick, 2008)'
_computing_structure_solution 'SHELXS-97 (Sheldrick, 2008)'
_diffrn_ambient_temperature 160(2)
_diffrn_detector_area_resol_mean 18
_diffrn_measured_fraction_theta_full 1.000
_diffrn_measured_fraction_theta_max 1.000
_diffrn_measurement_device_type 'Nonius KappaCCD diffractometer'
_diffrn_measurement_method '\w scans at fixed \c = 55\%'
_diffrn_radiation_monochromator graphite
_diffrn_radiation_source 'fine-focus sealed tube'
_diffrn_radiation_type MoK\a
_diffrn_radiation_wavelength 0.71073
_diffrn_reflns_av_R_equivalents 0.072
_diffrn_reflns_av_sigmaI/netI 0.0887
_diffrn_reflns_limit_h_max 21
_diffrn_reflns_limit_h_min -21
_diffrn_reflns_limit_k_max 21
_diffrn_reflns_limit_k_min -21
_diffrn_reflns_limit_l_max 23
_diffrn_reflns_limit_l_min -23
_diffrn_reflns_number 33290
_diffrn_reflns_theta_full 27.48
_diffrn_reflns_theta_max 27.48
_diffrn_reflns_theta_min 1.50
_diffrn_standards_decay_% <2
_exptl_absorpt_coefficient_mu 0.923
_exptl_absorpt_correction_T_max 0.8739
_exptl_absorpt_correction_T_min 0.7382
_exptl_absorpt_correction_type multi-scan
_exptl_absorpt_process_details 'Scalepack (Otwinowski & Minor, 2006)'
_exptl_crystal_colour 'pale green'
_exptl_crystal_density_diffrn 1.522
_exptl_crystal_density_method 'not measured'
_exptl_crystal_description parallelepiped
_exptl_crystal_F_000 2240
_exptl_crystal_size_max 0.35
_exptl_crystal_size_mid 0.15
_exptl_crystal_size_min 0.15
_refine_diff_density_max 0.914
_refine_diff_density_min -0.407
_refine_diff_density_rms 0.072
_refine_ls_abs_structure_details 'Flack H D (1983), Acta Cryst. A39, 876-881'
_refine_ls_abs_structure_Flack 0.077(10)
_refine_ls_extinction_coef 0.00008(5)
_refine_ls_extinction_expression Fc^*^=kFc[1+0.001xFc^2^\l^3^/sin(2\q)]^-1/4^
_refine_ls_extinction_method SHELXL
_refine_ls_goodness_of_fit_ref 0.980
_refine_ls_hydrogen_treatment mixed
_refine_ls_matrix_type full
_refine_ls_number_parameters 648
_refine_ls_number_reflns 10590
_refine_ls_number_restraints 43
_refine_ls_restrained_S_all 0.979
_refine_ls_R_factor_all 0.1117
_refine_ls_R_factor_gt 0.0446
_refine_ls_shift/su_max 0.001
_refine_ls_shift/su_mean 0.000
_refine_ls_structure_factor_coef Fsqd
_refine_ls_weighting_details 'calc w=1/[\s^2^(Fo^2^)+(0.0421P)^2^+0.0000P] where P=(Fo^2^+2Fc^2^)/3'
_refine_ls_weighting_scheme calc
_refine_ls_wR_factor_gt 0.0856
_refine_ls_wR_factor_ref 0.1043
_reflns_number_gt 6102
_reflns_number_total 10590
_reflns_threshold_expression >2sigma(I)
_cod_data_source_file hw5014.cif
_cod_data_source_block 160K_H
_cod_original_cell_volume 4618.6(9)
_cod_original_sg_symbol_H-M 'B 21'
_cod_database_code 2104919

loop_
_symmetry_equiv_pos_as_xyz
'x, y, z'
'-x, y+1/2, -z'
'x+1/2, y, z+1/2'
'-x+1/2, y+1/2, -z+1/2'

loop_
_atom_site_label
_atom_site_type_symbol
_atom_site_fract_x
_atom_site_fract_y
_atom_site_fract_z
_atom_site_U_iso_or_equiv
_atom_site_adp_type
_atom_site_occupancy
_atom_site_symmetry_multiplicity
_atom_site_calc_flag
_atom_site_refinement_flags
_atom_site_disorder_assembly
_atom_site_disorder_group
C1_1 C 0.0419(3) 0.1883(3) 0.0467(3) 0.0564(15) Uani 1 1 d . . .
H1A_1 H 0.0023 0.1469 0.0167 0.068 Uiso 1 1 calc R . .
H1B_1 H 0.1012 0.1738 0.0471 0.068 Uiso 1 1 calc R . .
C2_1 C 0.0189(3) 0.2698(3) 0.0103(2) 0.0467(15) Uani 1 1 d . . .
H2A_1 H 0.0051 0.2652 -0.0471 0.056 Uiso 1 1 calc R . .
H2B_1 H -0.0324 0.2908 0.0234 0.056 Uiso 1 1 calc R . .
C3_1 C 0.0689(3) 0.4072(3) 0.0216(3) 0.0512(14) Uani 1 1 d . . .
H3A_1 H 0.0293 0.4119 -0.0316 0.061 Uiso 1 1 calc R . .
H3B_1 H 0.1219 0.4374 0.0229 0.061 Uiso 1 1 calc R . .
C4_1 C 0.0277(3) 0.4439(3) 0.0785(3) 0.0486(14) Uani 1 1 d . . .
H4A_1 H 0.0154 0.5016 0.0661 0.058 Uiso 1 1 calc R . .
H4B_1 H -0.0272 0.4162 0.0755 0.058 Uiso 1 1 calc R . .
C5_1 C 0.0542(3) 0.4760(3) 0.2107(3) 0.0423(14) Uani 1 1 d . . .
H5A_1 H -0.0079 0.4653 0.2012 0.051 Uiso 1 1 calc R . .
H5B_1 H 0.0623 0.5348 0.2069 0.051 Uiso 1 1 calc R . .
C6_1 C 0.1020(3) 0.4471(3) 0.2896(3) 0.0403(12) Uani 1 1 d . . .
H6A_1 H 0.1645 0.4486 0.2957 0.048 Uiso 1 1 calc R . .
H6B_1 H 0.0897 0.4823 0.3298 0.048 Uiso 1 1 calc R . .
C7_1 C 0.1323(3) 0.3220(3) 0.3588(2) 0.0410(14) Uani 1 1 d . . .
H7A_1 H 0.1310 0.3434 0.4101 0.049 Uiso 1 1 calc R . .
H7B_1 H 0.1916 0.3269 0.3545 0.049 Uiso 1 1 calc R . .
C8_1 C 0.1049(3) 0.2351(3) 0.3514(2) 0.0433(13) Uani 1 1 d . . .
H8A_1 H 0.1400 0.2039 0.3964 0.052 Uiso 1 1 calc R . .
H8B_1 H 0.0439 0.2306 0.3509 0.052 Uiso 1 1 calc R . .
C9_1 C 0.0643(3) 0.1365(3) 0.2509(3) 0.0453(14) Uani 1 1 d . . .
H9A_1 H 0.0043 0.1471 0.2510 0.054 Uiso 1 1 calc R . .
H9B_1 H 0.0852 0.0885 0.2837 0.054 Uiso 1 1 calc R . .
C10_1 C 0.0687(3) 0.1221(3) 0.1692(3) 0.0502(14) Uani 1 1 d . . .
H10A_1 H 0.1289 0.1126 0.1691 0.060 Uiso 1 1 calc R . .
H10B_1 H 0.0344 0.0740 0.1469 0.060 Uiso 1 1 calc R . .
O1_1 O 0.03518(18) 0.19234(18) 0.12363(17) 0.0367(8) Uani 1 1 d . . .
O2_1 O 0.08964(19) 0.3248(2) 0.03832(16) 0.0412(9) Uani 1 1 d . . .
O3_1 O 0.08460(19) 0.43584(17) 0.15452(17) 0.0357(8) Uani 1 1 d . . .
O4_1 O 0.07538(18) 0.36551(18) 0.29878(15) 0.0355(8) Uani 1 1 d . . .
O5_1 O 0.11630(19) 0.20365(17) 0.28036(17) 0.0366(8) Uani 1 1 d . . .
Ni1_1 Ni 0.32402(3) 0.30109(3) 0.19712(3) 0.01835(14) Uani 1 1 d . . .
O6_1 O 0.20172(15) 0.3047(2) 0.20738(15) 0.0278(7) Uani 1 1 d D . .
H6C_1 H 0.1653(18) 0.3395(16) 0.186(2) 0.042 Uiso 1 1 d D . .
H6D_1 H 0.1730(19) 0.2679(15) 0.220(2) 0.042 Uiso 1 1 d D . .
O7_1 O 0.44329(15) 0.30867(17) 0.18093(14) 0.0206(6) Uani 1 1 d D . .
H7C_1 H 0.4849(15) 0.3226(19) 0.2183(14) 0.031 Uiso 1 1 d D . .
H7D_1 H 0.4646(19) 0.2731(17) 0.1586(17) 0.031 Uiso 1 1 d D . .
O8_1 O 0.27228(18) 0.32604(16) 0.08126(14) 0.0270(7) Uani 1 1 d D . .
H8C_1 H 0.2190(7) 0.323(2) 0.065(2) 0.040 Uiso 1 1 d D . .
H8D_1 H 0.285(2) 0.3630(18) 0.0546(19) 0.040 Uiso 1 1 d D . .
O9_1 O 0.34032(18) 0.42085(15) 0.23016(15) 0.0257(7) Uani 1 1 d D . .
H9C_1 H 0.312(2) 0.450(2) 0.1943(12) 0.039 Uiso 1 1 d D . .
H9D_1 H 0.326(2) 0.435(2) 0.2697(11) 0.039 Uiso 1 1 d D . .
O10_1 O 0.37219(18) 0.26939(15) 0.31236(13) 0.0240(6) Uani 1 1 d D . .
H10C_1 H 0.373(3) 0.3025(14) 0.3482(14) 0.036 Uiso 1 1 d D . .
H10D_1 H 0.358(3) 0.2257(10) 0.3297(18) 0.036 Uiso 1 1 d D . .
O11_1 O 0.3193(2) 0.18080(16) 0.17063(15) 0.0297(7) Uani 1 1 d D . .
H11C_1 H 0.302(3) 0.153(2) 0.2018(15) 0.045 Uiso 1 1 d D . .
H11D_1 H 0.297(2) 0.161(2) 0.1267(9) 0.045 Uiso 1 1 d D . .
N1_1 N 0.3242(2) 0.4324(2) 0.43197(18) 0.0251(8) Uani 1 1 d . . .
O12_1 O 0.3460(2) 0.36121(18) 0.43125(15) 0.0414(8) Uani 1 1 d . . .
O13_1 O 0.3020(2) 0.45847(16) 0.48895(16) 0.0397(8) Uani 1 1 d . . .
O14_1 O 0.3231(2) 0.47719(18) 0.37630(17) 0.0479(10) Uani 1 1 d . . .
N2_1 N 0.2812(2) 0.0818(2) 0.3444(2) 0.0313(9) Uani 1 1 d . . .
O15_1 O 0.27042(18) 0.07660(15) 0.27291(14) 0.0320(7) Uani 1 1 d . . .
O16_1 O 0.2440(2) 0.03431(16) 0.37799(15) 0.0415(8) Uani 1 1 d . . .
O17_1 O 0.3295(3) 0.13441(19) 0.38348(18) 0.0551(11) Uani 1 1 d . . .
O18_1 O 0.2524(6) 0.1250(4) 0.0242(3) 0.0460(18) Uani 0.700(11) 1 d PD A 1
O18'_1 O 0.3024(12) 0.1046(9) 0.0392(8) 0.0460(18) Uani 0.300(11) 1 d P A 2
H18C_1 H 0.290(3) 0.128(3) 0.000(3) 0.069 Uiso 1 1 d D . .
H18D_1 H 0.242(3) 0.0758(10) 0.026(3) 0.069 Uiso 1 1 d D . .
C1_2 C 0.5302(3) 0.2265(3) 0.0222(2) 0.0355(11) Uani 1 1 d . . .
H1A_2 H 0.4857 0.1950 -0.0158 0.043 Uiso 1 1 calc R . .
H1B_2 H 0.5871 0.2105 0.0171 0.043 Uiso 1 1 calc R . .
C2_2 C 0.5160(3) 0.3149(3) 0.0061(2) 0.0352(12) Uani 1 1 d . . .
H2A_2 H 0.5005 0.3246 -0.0507 0.042 Uiso 1 1 calc R . .
H2B_2 H 0.4681 0.3340 0.0257 0.042 Uiso 1 1 calc R . .
C3_2 C 0.5787(3) 0.4434(3) 0.0448(2) 0.0424(13) Uani 1 1 d . . .
H3A_2 H 0.5392 0.4608 -0.0055 0.051 Uiso 1 1 calc R . .
H3B_2 H 0.6342 0.4712 0.0515 0.051 Uiso 1 1 calc R . .
C4_2 C 0.5415(3) 0.4674(3) 0.1106(3) 0.0381(12) Uani 1 1 d . . .
H4A_2 H 0.5363 0.5268 0.1125 0.046 Uiso 1 1 calc R . .
H4B_2 H 0.4837 0.4435 0.1022 0.046 Uiso 1 1 calc R . .
C5_2 C 0.5747(3) 0.4678(3) 0.2480(3) 0.0367(13) Uani 1 1 d . . .
H5A_2 H 0.5118 0.4636 0.2393 0.044 Uiso 1 1 calc R . .
H5B_2 H 0.5914 0.5251 0.2574 0.044 Uiso 1 1 calc R . .
C6_2 C 0.6201(3) 0.4184(3) 0.3165(2) 0.0368(12) Uani 1 1 d . . .
H6A_2 H 0.6813 0.4124 0.3183 0.044 Uiso 1 1 calc R . .
H6B_2 H 0.6171 0.4451 0.3652 0.044 Uiso 1 1 calc R . .
C7_2 C 0.6294(3) 0.2795(3) 0.3591(2) 0.0363(13) Uani 1 1 d . . .
H7A_2 H 0.6285 0.2877 0.4137 0.044 Uiso 1 1 calc R . .
H7B_2 H 0.6898 0.2812 0.3573 0.044 Uiso 1 1 calc R . .
C8_2 C 0.5896(3) 0.2002(3) 0.3294(2) 0.0384(12) Uani 1 1 d . . .
H8A_2 H 0.6159 0.1565 0.3661 0.046 Uiso 1 1 calc R . .
H8B_2 H 0.5272 0.2013 0.3240 0.046 Uiso 1 1 calc R . .
C9_2 C 0.5522(3) 0.1247(3) 0.2092(2) 0.0333(12) Uani 1 1 d . . .
H9A_2 H 0.4917 0.1306 0.2100 0.040 Uiso 1 1 calc R . .
H9B_2 H 0.5730 0.0709 0.2302 0.040 Uiso 1 1 calc R . .
C10_2 C 0.5588(3) 0.1333(3) 0.1275(3) 0.0341(12) Uani 1 1 d . . .
H10A_2 H 0.6194 0.1286 0.1270 0.041 Uiso 1 1 calc R . .
H10B_2 H 0.5252 0.0904 0.0939 0.041 Uiso 1 1 calc R . .
O1_2 O 0.52580(18) 0.21054(16) 0.09947(15) 0.0302(7) Uani 1 1 d . . .
O2_2 O 0.59152(18) 0.3578(2) 0.04327(15) 0.0345(8) Uani 1 1 d . . .
O3_2 O 0.59738(18) 0.43883(17) 0.18144(15) 0.0328(7) Uani 1 1 d . . .
O4_2 O 0.58025(18) 0.34119(17) 0.30996(16) 0.0336(7) Uani 1 1 d . . .
O5_2 O 0.60423(18) 0.18681(16) 0.25571(15) 0.0292(7) Uani 1 1 d . . .
Ni2_2 Ni 0.82388(3) 0.29742(3) 0.19568(3) 0.01821(14) Uani 1 1 d . . .
O6_2 O 0.70210(15) 0.30002(19) 0.20709(15) 0.0246(6) Uani 1 1 d D . .
H6C_2 H 0.6700(19) 0.3400(13) 0.193(2) 0.037 Uiso 1 1 d D . .
H6D_2 H 0.6703(19) 0.2638(14) 0.215(2) 0.037 Uiso 1 1 d D . .
O7_2 O 0.94253(15) 0.30445(17) 0.17847(13) 0.0210(6) Uani 1 1 d D . .
H7C_2 H 0.9804(16) 0.3202(18) 0.2175(14) 0.032 Uiso 1 1 d D . .
H7D_2 H 0.9656(19) 0.2662(16) 0.1609(18) 0.032 Uiso 1 1 d D . .
O8_2 O 0.76996(18) 0.32762(16) 0.08084(15) 0.0252(7) Uani 1 1 d D . .
H8C_2 H 0.7185(9) 0.341(2) 0.072(2) 0.038 Uiso 1 1 d D . .
H8D_2 H 0.7926(19) 0.3633(17) 0.061(2) 0.038 Uiso 1 1 d D . .
O9_2 O 0.84337(18) 0.41488(14) 0.23313(14) 0.0245(6) Uani 1 1 d D . .
H9C_2 H 0.819(2) 0.4500(16) 0.2010(13) 0.037 Uiso 1 1 d D . .
H9D_2 H 0.841(2) 0.432(2) 0.2764(9) 0.037 Uiso 1 1 d D . .
O10_2 O 0.87403(18) 0.26366(16) 0.31090(14) 0.0244(7) Uani 1 1 d D . .
H10C_2 H 0.866(2) 0.2964(14) 0.3440(17) 0.037 Uiso 1 1 d D . .
H10D_2 H 0.855(2) 0.2199(11) 0.3227(19) 0.037 Uiso 1 1 d D . .
O11_2 O 0.81713(19) 0.17789(15) 0.16712(15) 0.0269(7) Uani 1 1 d D . .
H11C_2 H 0.792(2) 0.149(2) 0.1924(16) 0.040 Uiso 1 1 d D . .
H11D_2 H 0.799(2) 0.159(2) 0.1215(9) 0.040 Uiso 1 1 d D . .
N1_2 N 0.8315(2) 0.4247(2) 0.43332(18) 0.0281(9) Uani 1 1 d . . .
O12_2 O 0.82509(18) 0.34997(17) 0.42190(15) 0.0321(7) Uani 1 1 d . . .
O13_2 O 0.8195(2) 0.45296(17) 0.49390(16) 0.0434(9) Uani 1 1 d . . .
O14_2 O 0.8495(2) 0.46815(18) 0.38480(17) 0.0528(11) Uani 1 1 d . . .
N2_2 N 0.7678(2) 0.08230(19) 0.3349(2) 0.0296(9) Uani 1 1 d . . .
O15_2 O 0.76111(18) 0.07480(15) 0.26415(15) 0.0316(7) Uani 1 1 d . . .
O16_2 O 0.7273(2) 0.03568(15) 0.36682(15) 0.0355(8) Uani 1 1 d . . .
O17_2 O 0.8150(2) 0.13473(19) 0.37562(17) 0.0464(9) Uani 1 1 d . . .
O18_2 O 0.7464(4) 0.1177(2) 0.0234(2) 0.0840(14) Uani 1 1 d D . .
H18C_2 H 0.7972(16) 0.099(4) 0.027(4) 0.126 Uiso 1 1 d D . .
H18D_2 H 0.718(3) 0.074(2) 0.016(4) 0.126 Uiso 1 1 d D . .

loop_
_atom_site_aniso_label
_atom_site_aniso_U_11
_atom_site_aniso_U_22
_atom_site_aniso_U_33
_atom_site_aniso_U_23
_atom_site_aniso_U_13
_atom_site_aniso_U_12
C1_1 0.041(3) 0.071(4) 0.055(3) -0.036(3) 0.010(3) -0.002(3)
C2_1 0.021(3) 0.095(5) 0.024(2) -0.010(3) 0.005(2) -0.006(3)
C3_1 0.038(3) 0.076(4) 0.042(3) 0.026(3) 0.016(2) 0.008(3)
C4_1 0.041(3) 0.050(3) 0.055(3) 0.020(3) 0.015(3) 0.015(3)
C5_1 0.039(3) 0.024(3) 0.069(4) -0.014(3) 0.025(3) 0.000(2)
C6_1 0.032(3) 0.042(3) 0.054(3) -0.023(3) 0.024(2) -0.017(2)
C7_1 0.031(3) 0.064(4) 0.030(3) -0.007(2) 0.013(2) 0.002(3)
C8_1 0.032(3) 0.074(4) 0.030(3) 0.019(2) 0.018(2) 0.021(3)
C9_1 0.034(3) 0.024(3) 0.074(4) 0.013(3) 0.010(3) 0.006(3)
C10_1 0.030(3) 0.030(3) 0.085(4) -0.014(3) 0.006(3) 0.009(2)
O1_1 0.0309(19) 0.038(2) 0.0446(18) -0.0130(16) 0.0160(15) 0.0023(16)
O2_1 0.0252(19) 0.067(3) 0.0291(16) 0.0044(15) 0.0033(14) 0.0037(17)
O3_1 0.030(2) 0.0362(18) 0.0437(18) -0.0024(16) 0.0154(15) 0.0032(15)
O4_1 0.0249(19) 0.0463(19) 0.0338(17) -0.0067(15) 0.0058(14) -0.0059(16)
O5_1 0.031(2) 0.0334(18) 0.0490(19) 0.0091(15) 0.0168(15) 0.0009(15)
Ni1_1 0.0180(3) 0.0199(3) 0.0182(2) 0.0001(2) 0.0067(2) -0.0004(3)
O6_1 0.0169(17) 0.0361(18) 0.0323(15) 0.0138(15) 0.0102(13) 0.0005(16)
O7_1 0.0131(16) 0.0228(16) 0.0268(14) -0.0057(13) 0.0073(12) -0.0015(14)
O8_1 0.0223(17) 0.0384(18) 0.0206(14) 0.0064(12) 0.0066(13) -0.0032(15)
O9_1 0.0335(19) 0.0226(16) 0.0252(15) -0.0012(13) 0.0150(14) 0.0010(13)
O10_1 0.0287(18) 0.0249(15) 0.0177(14) -0.0019(11) 0.0055(13) -0.0012(15)
O11_1 0.045(2) 0.0212(15) 0.0240(15) 0.0012(13) 0.0120(15) -0.0035(14)
N1_1 0.024(2) 0.030(2) 0.0215(18) -0.0030(16) 0.0059(16) -0.0073(17)
O12_1 0.057(2) 0.0323(19) 0.0337(17) 0.0008(14) 0.0105(15) 0.0211(17)
O13_1 0.063(2) 0.0321(18) 0.0310(16) 0.0027(14) 0.0248(17) 0.0071(17)
O14_1 0.082(3) 0.0349(19) 0.0327(18) 0.0004(15) 0.0265(19) -0.0118(19)
N2_1 0.036(2) 0.025(2) 0.036(2) 0.0041(18) 0.0150(19) -0.0001(19)
O15_1 0.043(2) 0.0336(17) 0.0229(16) 0.0041(13) 0.0147(14) 0.0000(15)
O16_1 0.065(2) 0.0355(18) 0.0318(16) -0.0020(14) 0.0272(16) -0.0149(17)
O17_1 0.084(3) 0.0344(19) 0.038(2) -0.0018(17) 0.0037(19) -0.030(2)
O18_1 0.065(5) 0.040(3) 0.033(3) -0.005(2) 0.016(3) -0.013(3)
O18'_1 0.065(5) 0.040(3) 0.033(3) -0.005(2) 0.016(3) -0.013(3)
C1_2 0.033(3) 0.049(3) 0.025(2) -0.008(2) 0.009(2) -0.002(2)
C2_2 0.017(3) 0.058(4) 0.026(2) -0.001(2) -0.0014(19) -0.008(2)
C3_2 0.046(3) 0.037(3) 0.039(3) 0.017(2) 0.003(2) -0.001(3)
C4_2 0.034(3) 0.027(3) 0.053(3) 0.009(2) 0.011(2) 0.009(2)
C5_2 0.026(3) 0.025(2) 0.068(4) -0.016(3) 0.027(3) -0.002(2)
C6_2 0.023(3) 0.046(3) 0.042(3) -0.024(2) 0.011(2) -0.006(2)
C7_2 0.026(3) 0.064(4) 0.020(2) -0.001(2) 0.0084(19) 0.009(3)
C8_2 0.038(3) 0.048(3) 0.032(3) 0.013(2) 0.014(2) 0.003(3)
C9_2 0.024(3) 0.018(2) 0.057(3) 0.004(2) 0.010(2) -0.001(2)
C10_2 0.028(3) 0.025(3) 0.049(3) -0.004(2) 0.011(2) 0.004(2)
O1_2 0.0341(19) 0.0303(17) 0.0298(16) 0.0009(13) 0.0149(14) 0.0049(14)
O2_2 0.0261(19) 0.045(2) 0.0311(16) 0.0068(14) 0.0059(14) 0.0003(16)
O3_2 0.0273(18) 0.0317(18) 0.0385(17) 0.0011(14) 0.0076(14) 0.0036(15)
O4_2 0.0223(18) 0.0379(18) 0.0398(17) -0.0080(15) 0.0074(14) -0.0027(15)
O5_2 0.0288(18) 0.0284(16) 0.0345(17) 0.0060(13) 0.0155(14) 0.0024(14)
Ni2_2 0.0178(3) 0.0186(3) 0.0190(2) 0.0009(2) 0.0064(2) -0.0003(3)
O6_2 0.0153(16) 0.0275(15) 0.0339(15) 0.0083(16) 0.0116(13) 0.0021(15)
O7_2 0.0164(16) 0.0259(16) 0.0218(13) -0.0039(13) 0.0069(11) 0.0005(15)
O8_2 0.0169(17) 0.0370(17) 0.0220(14) 0.0087(12) 0.0063(14) -0.0007(14)
O9_2 0.0309(18) 0.0214(15) 0.0231(14) 0.0004(12) 0.0104(14) 0.0019(13)
O10_2 0.0269(18) 0.0225(15) 0.0212(14) 0.0016(12) 0.0025(13) -0.0012(15)
O11_2 0.038(2) 0.0205(15) 0.0256(15) -0.0034(13) 0.0138(15) -0.0062(13)
N1_2 0.027(2) 0.035(2) 0.0204(18) 0.0007(16) 0.0040(16) -0.0029(18)
O12_2 0.035(2) 0.0296(18) 0.0300(15) 0.0013(13) 0.0058(13) -0.0011(15)
O13_2 0.070(3) 0.0401(19) 0.0248(16) -0.0030(14) 0.0204(16) 0.0026(17)
O14_2 0.094(3) 0.040(2) 0.0302(18) -0.0023(15) 0.0272(19) -0.027(2)
N2_2 0.039(2) 0.0173(19) 0.033(2) 0.0045(17) 0.0106(19) 0.0045(18)
O15_2 0.043(2) 0.0279(16) 0.0285(17) 0.0005(13) 0.0172(15) 0.0012(14)
O16_2 0.055(2) 0.0247(16) 0.0328(16) -0.0009(13) 0.0216(15) -0.0134(15)
O17_2 0.063(3) 0.0366(19) 0.0343(18) -0.0014(16) 0.0053(18) -0.0209(19)
O18_2 0.148(4) 0.068(3) 0.041(2) -0.025(2) 0.036(3) -0.040(3)

loop_
_atom_type_symbol
_atom_type_description
_atom_type_scat_dispersion_real
_atom_type_scat_dispersion_imag
_atom_type_scat_source
C C 0.0033 0.0016 'International Tables Vol C Tables 4.2.6.8 and 6.1.1.4'
H H 0.0000 0.0000 'International Tables Vol C Tables 4.2.6.8 and 6.1.1.4'
N N 0.0061 0.0033 'International Tables Vol C Tables 4.2.6.8 and 6.1.1.4'
O O 0.0106 0.0060 'International Tables Vol C Tables 4.2.6.8 and 6.1.1.4'
Ni Ni 0.3393 1.1124 'International Tables Vol C Tables 4.2.6.8 and 6.1.1.4'

loop_
_geom_angle_atom_site_label_1
_geom_angle_atom_site_label_2
_geom_angle_atom_site_label_3
_geom_angle
_geom_angle_site_symmetry_1
_geom_angle_site_symmetry_3
_geom_angle_publ_flag
O1_1 C1_1 C2_1 107.6(4) . . no
O1_1 C1_1 H1A_1 110.2 . . no
C2_1 C1_1 H1A_1 110.2 . . no
O1_1 C1_1 H1B_1 110.2 . . no
C2_1 C1_1 H1B_1 110.2 . . no
H1A_1 C1_1 H1B_1 108.5 . . no
O2_1 C2_1 C1_1 110.0(4) . . no
O2_1 C2_1 H2A_1 109.7 . . no
C1_1 C2_1 H2A_1 109.7 . . no
O2_1 C2_1 H2B_1 109.7 . . no
C1_1 C2_1 H2B_1 109.7 . . no
H2A_1 C2_1 H2B_1 108.2 . . no
O2_1 C3_1 C4_1 111.9(4) . . no
O2_1 C3_1 H3A_1 109.2 . . no
C4_1 C3_1 H3A_1 109.2 . . no
O2_1 C3_1 H3B_1 109.2 . . no
C4_1 C3_1 H3B_1 109.2 . . no
H3A_1 C3_1 H3B_1 107.9 . . no
O3_1 C4_1 C3_1 108.6(4) . . no
O3_1 C4_1 H4A_1 110.0 . . no
C3_1 C4_1 H4A_1 110.0 . . no
O3_1 C4_1 H4B_1 110.0 . . no
C3_1 C4_1 H4B_1 110.0 . . no
H4A_1 C4_1 H4B_1 108.4 . . no
O3_1 C5_1 C6_1 109.4(4) . . no
O3_1 C5_1 H5A_1 109.8 . . no
C6_1 C5_1 H5A_1 109.8 . . no
O3_1 C5_1 H5B_1 109.8 . . no
C6_1 C5_1 H5B_1 109.8 . . no
H5A_1 C5_1 H5B_1 108.3 . . no
O4_1 C6_1 C5_1 108.5(4) . . no
O4_1 C6_1 H6A_1 110.0 . . no
C5_1 C6_1 H6A_1 110.0 . . no
O4_1 C6_1 H6B_1 110.0 . . no
C5_1 C6_1 H6B_1 110.0 . . no
H6A_1 C6_1 H6B_1 108.4 . . no
O4_1 C7_1 C8_1 108.2(4) . . no
O4_1 C7_1 H7A_1 110.1 . . no
C8_1 C7_1 H7A_1 110.1 . . no
O4_1 C7_1 H7B_1 110.1 . . no
C8_1 C7_1 H7B_1 110.1 . . no
H7A_1 C7_1 H7B_1 108.4 . . no
O5_1 C8_1 C7_1 108.5(3) . . no
O5_1 C8_1 H8A_1 110.0 . . no
C7_1 C8_1 H8A_1 110.0 . . no
O5_1 C8_1 H8B_1 110.0 . . no
C7_1 C8_1 H8B_1 110.0 . . no
H8A_1 C8_1 H8B_1 108.4 . . no
O5_1 C9_1 C10_1 107.6(4) . . no
O5_1 C9_1 H9A_1 110.2 . . no
C10_1 C9_1 H9A_1 110.2 . . no
O5_1 C9_1 H9B_1 110.2 . . no
C10_1 C9_1 H9B_1 110.2 . . no
H9A_1 C9_1 H9B_1 108.5 . . no
O1_1 C10_1 C9_1 108.0(4) . . no
O1_1 C10_1 H10A_1 110.1 . . no
C9_1 C10_1 H10A_1 110.1 . . no
O1_1 C10_1 H10B_1 110.1 . . no
C9_1 C10_1 H10B_1 110.1 . . no
H10A_1 C10_1 H10B_1 108.4 . . no
C1_1 O1_1 C10_1 113.2(4) . . no
C3_1 O2_1 C2_1 114.7(4) . . no
C5_1 O3_1 C4_1 112.0(4) . . no
C7_1 O4_1 C6_1 114.6(3) . . no
C9_1 O5_1 C8_1 114.0(3) . . no
O7_1 Ni1_1 O6_1 174.06(12) . . no
O7_1 Ni1_1 O11_1 90.16(11) . . no
O6_1 Ni1_1 O11_1 94.28(13) . . no
O7_1 Ni1_1 O8_1 88.84(11) . . no
O6_1 Ni1_1 O8_1 87.28(11) . . no
O11_1 Ni1_1 O8_1 89.13(11) . . no
O7_1 Ni1_1 O10_1 92.82(10) . . no
O6_1 Ni1_1 O10_1 91.30(11) . . no
O11_1 Ni1_1 O10_1 87.80(10) . . no
O8_1 Ni1_1 O10_1 176.52(11) . . no
O7_1 Ni1_1 O9_1 86.04(11) . . no
O6_1 Ni1_1 O9_1 89.78(12) . . no
O11_1 Ni1_1 O9_1 174.70(12) . . no
O8_1 Ni1_1 O9_1 94.48(11) . . no
O10_1 Ni1_1 O9_1 88.69(10) . . no
Ni1_1 O6_1 H6C_1 124(2) . . no
Ni1_1 O6_1 H6D_1 129(2) . . no
H6C_1 O6_1 H6D_1 104.4(16) . . no
Ni1_1 O7_1 H7C_1 119(2) . . no
Ni1_1 O7_1 H7D_1 124(2) . . no
H7C_1 O7_1 H7D_1 103.0(15) . . no
Ni1_1 O8_1 H8C_1 116(3) . . no
Ni1_1 O8_1 H8D_1 129(3) . . no
H8C_1 O8_1 H8D_1 104.4(15) . . no
Ni1_1 O9_1 H9C_1 110(3) . . no
Ni1_1 O9_1 H9D_1 118(3) . . no
H9C_1 O9_1 H9D_1 105.1(16) . . no
Ni1_1 O10_1 H10C_1 121(2) . . no
Ni1_1 O10_1 H10D_1 122(2) . . no
H10C_1 O10_1 H10D_1 103.1(15) . . no
Ni1_1 O11_1 H11C_1 113(3) . . no
Ni1_1 O11_1 H11D_1 126(3) . . no
H11C_1 O11_1 H11D_1 105.3(16) . . no
O12_1 N1_1 O14_1 120.4(3) . . no
O12_1 N1_1 O13_1 119.3(3) . . no
O14_1 N1_1 O13_1 120.3(3) . . no
O15_1 N2_1 O16_1 120.4(3) . . no
O15_1 N2_1 O17_1 120.6(3) . . no
O16_1 N2_1 O17_1 119.0(3) . . no
H18C_1 O18_1 H18D_1 105.0(16) . . no
H18C_1 O18'_1 H18D_1 92(4) . . no
O1_2 C1_2 C2_2 108.7(3) . . no
O1_2 C1_2 H1A_2 110.0 . . no
C2_2 C1_2 H1A_2 110.0 . . no
O1_2 C1_2 H1B_2 110.0 . . no
C2_2 C1_2 H1B_2 110.0 . . no
H1A_2 C1_2 H1B_2 108.3 . . no
O2_2 C2_2 C1_2 109.7(3) . . no
O2_2 C2_2 H2A_2 109.7 . . no
C1_2 C2_2 H2A_2 109.7 . . no
O2_2 C2_2 H2B_2 109.7 . . no
C1_2 C2_2 H2B_2 109.7 . . no
H2A_2 C2_2 H2B_2 108.2 . . no
O2_2 C3_2 C4_2 111.5(3) . . no
O2_2 C3_2 H3A_2 109.3 . . no
C4_2 C3_2 H3A_2 109.3 . . no
O2_2 C3_2 H3B_2 109.3 . . no
C4_2 C3_2 H3B_2 109.3 . . no
H3A_2 C3_2 H3B_2 108.0 . . no
O3_2 C4_2 C3_2 108.1(4) . . no
O3_2 C4_2 H4A_2 110.1 . . no
C3_2 C4_2 H4A_2 110.1 . . no
O3_2 C4_2 H4B_2 110.1 . . no
C3_2 C4_2 H4B_2 110.1 . . no
H4A_2 C4_2 H4B_2 108.4 . . no
O3_2 C5_2 C6_2 108.5(3) . . no
O3_2 C5_2 H5A_2 110.0 . . no
C6_2 C5_2 H5A_2 110.0 . . no
O3_2 C5_2 H5B_2 110.0 . . no
C6_2 C5_2 H5B_2 110.0 . . no
H5A_2 C5_2 H5B_2 108.4 . . no
O4_2 C6_2 C5_2 108.6(3) . . no
O4_2 C6_2 H6A_2 110.0 . . no
C5_2 C6_2 H6A_2 110.0 . . no
O4_2 C6_2 H6B_2 110.0 . . no
C5_2 C6_2 H6B_2 110.0 . . no
H6A_2 C6_2 H6B_2 108.4 . . no
O4_2 C7_2 C8_2 107.4(3) . . no
O4_2 C7_2 H7A_2 110.2 . . no
C8_2 C7_2 H7A_2 110.2 . . no
O4_2 C7_2 H7B_2 110.2 . . no
C8_2 C7_2 H7B_2 110.2 . . no
H7A_2 C7_2 H7B_2 108.5 . . no
O5_2 C8_2 C7_2 107.3(3) . . no
O5_2 C8_2 H8A_2 110.2 . . no
C7_2 C8_2 H8A_2 110.2 . . no
O5_2 C8_2 H8B_2 110.2 . . no
C7_2 C8_2 H8B_2 110.2 . . no
H8A_2 C8_2 H8B_2 108.5 . . no
O5_2 C9_2 C10_2 107.6(3) . . no
O5_2 C9_2 H9A_2 110.2 . . no
C10_2 C9_2 H9A_2 110.2 . . no
O5_2 C9_2 H9B_2 110.2 . . no
C10_2 C9_2 H9B_2 110.2 . . no
H9A_2 C9_2 H9B_2 108.5 . . no
O1_2 C10_2 C9_2 107.8(3) . . no
O1_2 C10_2 H10A_2 110.1 . . no
C9_2 C10_2 H10A_2 110.1 . . no
O1_2 C10_2 H10B_2 110.1 . . no
C9_2 C10_2 H10B_2 110.1 . . no
H10A_2 C10_2 H10B_2 108.5 . . no
C10_2 O1_2 C1_2 113.0(3) . . no
C2_2 O2_2 C3_2 113.3(3) . . no
C4_2 O3_2 C5_2 112.5(3) . . no
C6_2 O4_2 C7_2 115.4(3) . . no
C8_2 O5_2 C9_2 115.0(3) . . no
O7_2 Ni2_2 O11_2 90.25(11) . . no
O7_2 Ni2_2 O6_2 174.68(12) . . no
O11_2 Ni2_2 O6_2 93.44(12) . . no
O7_2 Ni2_2 O9_2 85.96(11) . . no
O11_2 Ni2_2 O9_2 173.71(11) . . no
O6_2 Ni2_2 O9_2 90.69(12) . . no
O7_2 Ni2_2 O8_2 89.44(10) . . no
O11_2 Ni2_2 O8_2 90.51(11) . . no
O6_2 Ni2_2 O8_2 86.70(11) . . no
O9_2 Ni2_2 O8_2 94.46(10) . . no
O7_2 Ni2_2 O10_2 92.40(10) . . no
O11_2 Ni2_2 O10_2 87.98(10) . . no
O6_2 Ni2_2 O10_2 91.56(11) . . no
O9_2 Ni2_2 O10_2 87.17(10) . . no
O8_2 Ni2_2 O10_2 177.62(11) . . no
Ni2_2 O6_2 H6C_2 122(2) . . no
Ni2_2 O6_2 H6D_2 132(2) . . no
H6C_2 O6_2 H6D_2 105.1(16) . . no
Ni2_2 O7_2 H7C_2 113(2) . . no
Ni2_2 O7_2 H7D_2 124(2) . . no
H7C_2 O7_2 H7D_2 104.4(15) . . no
Ni2_2 O8_2 H8C_2 112(3) . . no
Ni2_2 O8_2 H8D_2 120(3) . . no
H8C_2 O8_2 H8D_2 105.8(16) . . no
Ni2_2 O9_2 H9C_2 116(2) . . no
Ni2_2 O9_2 H9D_2 126(3) . . no
H9C_2 O9_2 H9D_2 105.4(16) . . no
Ni2_2 O10_2 H10C_2 115(3) . . no
Ni2_2 O10_2 H10D_2 115(3) . . no
H10C_2 O10_2 H10D_2 103.9(15) . . no
Ni2_2 O11_2 H11C_2 115(3) . . no
Ni2_2 O11_2 H11D_2 126(3) . . no
H11C_2 O11_2 H11D_2 102.8(15) . . no
O14_2 N1_2 O13_2 121.5(4) . . no
O14_2 N1_2 O12_2 119.4(3) . . no
O13_2 N1_2 O12_2 119.1(3) . . no
O15_2 N2_2 O17_2 121.7(3) . . no
O15_2 N2_2 O16_2 119.7(3) . . no
O17_2 N2_2 O16_2 118.6(3) . . no
H18C_2 O18_2 H18D_2 100.4(15) . . no

loop_
_geom_bond_atom_site_label_1
_geom_bond_atom_site_label_2
_geom_bond_distance
_geom_bond_site_symmetry_2
_geom_bond_publ_flag
C1_1 O1_1 1.412(5) . no
C1_1 C2_1 1.501(6) . no
C1_1 H1A_1 0.9900 . no
C1_1 H1B_1 0.9900 . no
C2_1 O2_1 1.440(5) . no
C2_1 H2A_1 0.9900 . no
C2_1 H2B_1 0.9900 . no
C3_1 O2_1 1.420(5) . no
C3_1 C4_1 1.496(6) . no
C3_1 H3A_1 0.9900 . no
C3_1 H3B_1 0.9900 . no
C4_1 O3_1 1.418(5) . no
C4_1 H4A_1 0.9900 . no
C4_1 H4B_1 0.9900 . no
C5_1 O3_1 1.404(5) . no
C5_1 C6_1 1.486(6) . no
C5_1 H5A_1 0.9900 . no
C5_1 H5B_1 0.9900 . no
C6_1 O4_1 1.443(5) . no
C6_1 H6A_1 0.9900 . no
C6_1 H6B_1 0.9900 . no
C7_1 O4_1 1.403(5) . no
C7_1 C8_1 1.503(6) . no
C7_1 H7A_1 0.9900 . no
C7_1 H7B_1 0.9900 . no
C8_1 O5_1 1.433(5) . no
C8_1 H8A_1 0.9900 . no
C8_1 H8B_1 0.9900 . no
C9_1 O5_1 1.407(5) . no
C9_1 C10_1 1.502(6) . no
C9_1 H9A_1 0.9900 . no
C9_1 H9B_1 0.9900 . no
C10_1 O1_1 1.438(5) . no
C10_1 H10A_1 0.9900 . no
C10_1 H10B_1 0.9900 . no
Ni1_1 O7_1 2.040(3) . no
Ni1_1 O6_1 2.045(2) . no
Ni1_1 O11_1 2.047(3) . no
Ni1_1 O8_1 2.047(2) . no
Ni1_1 O10_1 2.056(2) . no
Ni1_1 O9_1 2.068(2) . no
O6_1 H6C_1 0.836(10) . no
O6_1 H6D_1 0.835(10) . no
O7_1 H7C_1 0.838(10) . no
O7_1 H7D_1 0.839(10) . no
O8_1 H8C_1 0.833(10) . no
O8_1 H8D_1 0.840(10) . no
O9_1 H9C_1 0.830(10) . no
O9_1 H9D_1 0.839(10) . no
O10_1 H10C_1 0.842(10) . no
O10_1 H10D_1 0.844(10) . no
O11_1 H11C_1 0.831(10) . no
O11_1 H11D_1 0.838(10) . no
N1_1 O12_1 1.233(4) . no
N1_1 O14_1 1.238(4) . no
N1_1 O13_1 1.250(4) . no
N2_1 O15_1 1.243(4) . no
N2_1 O16_1 1.244(4) . no
N2_1 O17_1 1.248(4) . no
O18_1 H18C_1 0.835(10) . no
O18_1 H18D_1 0.837(10) . no
O18'_1 H18C_1 0.77(5) . no
O18'_1 H18D_1 1.06(4) . no
C1_2 O1_2 1.427(4) . no
C1_2 C2_2 1.500(6) . no
C1_2 H1A_2 0.9900 . no
C1_2 H1B_2 0.9900 . no
C2_2 O2_2 1.411(5) . no
C2_2 H2A_2 0.9900 . no
C2_2 H2B_2 0.9900 . no
C3_2 O2_2 1.435(5) . no
C3_2 C4_2 1.518(6) . no
C3_2 H3A_2 0.9900 . no
C3_2 H3B_2 0.9900 . no
C4_2 O3_2 1.415(5) . no
C4_2 H4A_2 0.9900 . no
C4_2 H4B_2 0.9900 . no
C5_2 O3_2 1.425(5) . no
C5_2 C6_2 1.486(6) . no
C5_2 H5A_2 0.9900 . no
C5_2 H5B_2 0.9900 . no
C6_2 O4_2 1.424(5) . no
C6_2 H6A_2 0.9900 . no
C6_2 H6B_2 0.9900 . no
C7_2 O4_2 1.435(5) . no
C7_2 C8_2 1.496(6) . no
C7_2 H7A_2 0.9900 . no
C7_2 H7B_2 0.9900 . no
C8_2 O5_2 1.421(4) . no
C8_2 H8A_2 0.9900 . no
C8_2 H8B_2 0.9900 . no
C9_2 O5_2 1.439(5) . no
C9_2 C10_2 1.502(6) . no
C9_2 H9A_2 0.9900 . no
C9_2 H9B_2 0.9900 . no
C10_2 O1_2 1.423(5) . no
C10_2 H10A_2 0.9900 . no
C10_2 H10B_2 0.9900 . no
Ni2_2 O7_2 2.037(3) . no
Ni2_2 O11_2 2.042(3) . no
Ni2_2 O6_2 2.044(2) . no
Ni2_2 O9_2 2.055(2) . no
Ni2_2 O8_2 2.055(2) . no
Ni2_2 O10_2 2.068(2) . no
O6_2 H6C_2 0.837(10) . no
O6_2 H6D_2 0.827(10) . no
O7_2 H7C_2 0.833(10) . no
O7_2 H7D_2 0.842(10) . no
O8_2 H8C_2 0.834(10) . no
O8_2 H8D_2 0.830(10) . no
O9_2 H9C_2 0.837(10) . no
O9_2 H9D_2 0.833(10) . no
O10_2 H10C_2 0.841(10) . no
O10_2 H10D_2 0.839(10) . no
O11_2 H11C_2 0.843(10) . no
O11_2 H11D_2 0.845(10) . no
N1_2 O14_2 1.224(4) . no
N1_2 O13_2 1.245(4) . no
N1_2 O12_2 1.256(4) . no
N2_2 O15_2 1.245(4) . no
N2_2 O17_2 1.249(4) . no
N2_2 O16_2 1.251(4) . no
O18_2 H18C_2 0.865(10) . no
O18_2 H18D_2 0.848(10) . no

loop_
_geom_hbond_atom_site_label_D
_geom_hbond_atom_site_label_H
_geom_hbond_atom_site_label_A
_geom_hbond_distance_DH
_geom_hbond_distance_HA
_geom_hbond_distance_DA
_geom_hbond_angle_DHA
_geom_hbond_site_symmetry_A
O6_1 H6C_1 O3_1 0.836(10) 2.043(13) 2.869(4) 169(4) .
O6_1 H6D_1 O5_1 0.835(10) 1.926(17) 2.729(4) 161(4) .
O7_1 H7C_1 O4_2 0.838(10) 1.936(12) 2.770(4) 173(4) .
O7_1 H7D_1 O1_2 0.839(10) 1.942(14) 2.768(4) 168(4) .
O8_1 H8C_1 O2_1 0.833(10) 2.018(12) 2.846(4) 173(4) .
O8_1 H8D_1 O13_2 0.840(10) 2.011(10) 2.851(4) 178(4) 3_454
O9_1 H9C_1 O16_1 0.830(10) 1.948(13) 2.769(4) 169(4) 4
O9_1 H9D_1 O14_1 0.839(10) 2.043(14) 2.862(4) 165(4) .
O10_1 H10C_1 O12_1 0.842(10) 1.924(15) 2.743(4) 164(3) .
O10_1 H10D_1 O17_1 0.844(10) 1.920(12) 2.757(4) 172(3) .
O11_1 H11C_1 O15_1 0.831(10) 1.961(12) 2.788(4) 174(4) .
O11_1 H11D_1 O18_1 0.838(10) 1.867(12) 2.701(6) 173(3) .
O6_2 H6C_2 O3_2 0.837(10) 1.995(13) 2.821(4) 169(4) .
O6_2 H6D_2 O5_2 0.827(10) 1.939(13) 2.753(4) 168(4) .
O7_2 H7C_2 O4_1 0.833(10) 1.947(12) 2.774(4) 172(4) 1_655
O7_2 H7D_2 O1_1 0.842(10) 1.908(13) 2.740(4) 170(3) 1_655
O8_2 H8C_2 O2_2 0.834(10) 1.999(11) 2.828(4) 173(4) .
O8_2 H8D_2 O13_1 0.830(10) 2.066(17) 2.856(4) 159(3) 3_554
O9_2 H9C_2 O16_2 0.837(10) 1.881(11) 2.715(4) 174(4) 4_655
O9_2 H9D_2 O14_2 0.833(10) 1.998(11) 2.827(4) 174(3) .
O10_2 H10C_2 O12_2 0.841(10) 1.919(15) 2.739(4) 165(3) .
O10_2 H10D_2 O17_2 0.839(10) 1.912(14) 2.730(4) 165(3) .
O11_2 H11C_2 O15_2 0.843(10) 1.939(14) 2.765(4) 166(4) .
O11_2 H11D_2 O18_2 0.845(10) 1.855(13) 2.695(5) 172(4) .
O18_2 H18D_2 O13_2 0.848(10) 2.09(2) 2.918(5) 164(6) 4_645

loop_
_geom_torsion_atom_site_label_1
_geom_torsion_atom_site_label_2
_geom_torsion_atom_site_label_3
_geom_torsion_atom_site_label_4
_geom_torsion
_geom_torsion_site_symmetry_1
_geom_torsion_site_symmetry_2
_geom_torsion_site_symmetry_3
_geom_torsion_site_symmetry_4
_geom_torsion_publ_flag
O1_1 C1_1 C2_1 O2_1 77.1(5) . . . . no
O2_1 C3_1 C4_1 O3_1 58.1(5) . . . . no
O3_1 C5_1 C6_1 O4_1 -71.0(5) . . . . no
O4_1 C7_1 C8_1 O5_1 65.8(4) . . . . no
O5_1 C9_1 C10_1 O1_1 -61.7(5) . . . . no
C2_1 C1_1 O1_1 C10_1 -170.6(4) . . . . no
C9_1 C10_1 O1_1 C1_1 175.6(4) . . . . no
C4_1 C3_1 O2_1 C2_1 81.4(5) . . . . no
C1_1 C2_1 O2_1 C3_1 -166.7(4) . . . . no
C6_1 C5_1 O3_1 C4_1 164.2(4) . . . . no
C3_1 C4_1 O3_1 C5_1 174.1(4) . . . . no
C8_1 C7_1 O4_1 C6_1 -169.5(3) . . . . no
C5_1 C6_1 O4_1 C7_1 161.1(4) . . . . no
C10_1 C9_1 O5_1 C8_1 167.8(4) . . . . no
C7_1 C8_1 O5_1 C9_1 -156.4(4) . . . . no
O1_2 C1_2 C2_2 O2_2 77.2(4) . . . . no
O2_2 C3_2 C4_2 O3_2 56.6(5) . . . . no
O3_2 C5_2 C6_2 O4_2 -73.5(4) . . . . no
O4_2 C7_2 C8_2 O5_2 68.3(4) . . . . no
O5_2 C9_2 C10_2 O1_2 -61.6(4) . . . . no
C9_2 C10_2 O1_2 C1_2 178.9(3) . . . . no
C2_2 C1_2 O1_2 C10_2 -165.5(3) . . . . no
C1_2 C2_2 O2_2 C3_2 -167.7(3) . . . . no
C4_2 C3_2 O2_2 C2_2 81.3(4) . . . . no
C3_2 C4_2 O3_2 C5_2 171.8(3) . . . . no
C6_2 C5_2 O3_2 C4_2 164.7(3) . . . . no
C5_2 C6_2 O4_2 C7_2 163.8(3) . . . . no
C8_2 C7_2 O4_2 C6_2 -165.0(3) . . . . no
C7_2 C8_2 O5_2 C9_2 -164.5(3) . . . . no
C10_2 C9_2 O5_2 C8_2 165.4(3) . . . . no
